data_7203335
loop_
_publ_author_name
'Guillem Arom\'i'
'Helen Stoeckli-Evans'
'Simon J. Teat'
'Joan Cano'
'Joan Ribas'

_publ_section_title
;
 Di- and trinuclear Co<small><sup>II</sup></small> complexes of a
 bis-\b-diketone ligand with variable conformation: structure and
 magnetic studies
;
_journal_issue 26
_journal_name_full 'Journal of Materials Chemistry'
_journal_page_first 2635
_journal_paper_doi 10.1039/b602831d
_journal_volume 16
_journal_year 2006
_chemical_formula_sum 'C75 H54 Co3 O15'
_chemical_formula_weight 1371.97
_chemical_name_systematic
;
?
;
_space_group_IT_number 2
_symmetry_cell_setting triclinic
_symmetry_space_group_name_Hall '-P 1'
_symmetry_space_group_name_H-M 'P -1'
_atom_sites_solution_hydrogens geom
_atom_sites_solution_primary direct
_atom_sites_solution_secondary difmap
_audit_creation_method SHELXL-97
_cell_angle_alpha 110.075(9)
_cell_angle_beta 106.062(9)
_cell_angle_gamma 106.923(7)
_cell_formula_units_Z 2
_cell_length_a 14.979(4)
_cell_length_b 15.001(4)
_cell_length_c 16.832(8)
_cell_measurement_reflns_used 5230
_cell_measurement_temperature 150(2)
_cell_measurement_theta_max 25.56
_cell_measurement_theta_min 3.06
_cell_volume 3085.7(19)
_computing_cell_refinement 'Bruker SAINT'
_computing_data_collection 'Bruker APEX2'
_computing_data_reduction 'Bruker SAINT'
_computing_molecular_graphics 'Bruker SHELXTL'
_computing_publication_material 'Bruker SHELXTL and local programs'
_computing_structure_refinement 'Bruker SHELXTL'
_computing_structure_solution 'Bruker SHELXTL'
_diffrn_ambient_temperature 150(2)
_diffrn_measured_fraction_theta_full 0.919
_diffrn_measured_fraction_theta_max 0.919
_diffrn_measurement_device_type 'Bruker APEXII CCD diffractometer'
_diffrn_measurement_method '\w rotation with narrow frames'
_diffrn_radiation_monochromator 'silicon 111'
_diffrn_radiation_source 'Daresbury SRS station 9.8'
_diffrn_radiation_type synchrotron
_diffrn_radiation_wavelength 0.6897
_diffrn_reflns_av_R_equivalents 0.0474
_diffrn_reflns_av_sigmaI/netI 0.0655
_diffrn_reflns_limit_h_max 18
_diffrn_reflns_limit_h_min -17
_diffrn_reflns_limit_k_max 18
_diffrn_reflns_limit_k_min -18
_diffrn_reflns_limit_l_max 21
_diffrn_reflns_limit_l_min -16
_diffrn_reflns_number 24618
_diffrn_reflns_theta_full 25.76
_diffrn_reflns_theta_max 25.76
_diffrn_reflns_theta_min 2.46
_diffrn_standards_number 0
_exptl_absorpt_coefficient_mu 0.869
_exptl_absorpt_correction_T_max 0.93
_exptl_absorpt_correction_T_min 0.92
_exptl_absorpt_correction_type multi-scan
_exptl_crystal_colour red
_exptl_crystal_density_diffrn 1.477
_exptl_crystal_density_method 'not measured'
_exptl_crystal_description block
_exptl_crystal_F_000 1410
_exptl_crystal_size_max 0.08
_exptl_crystal_size_mid 0.05
_exptl_crystal_size_min 0.05
_refine_diff_density_max 1.877
_refine_diff_density_min -1.983
_refine_diff_density_rms 0.168
_refine_ls_extinction_method none
_refine_ls_goodness_of_fit_ref 1.735
_refine_ls_hydrogen_treatment constr
_refine_ls_matrix_type full
_refine_ls_number_parameters 897
_refine_ls_number_reflns 11869
_refine_ls_number_restraints 168
_refine_ls_restrained_S_all 1.723
_refine_ls_R_factor_all 0.1382
_refine_ls_R_factor_gt 0.1250
_refine_ls_shift/su_max 0.000
_refine_ls_shift/su_mean 0.000
_refine_ls_structure_factor_coef Fsqd
_refine_ls_weighting_details 'calc w=1/[\s^2^(Fo^2^)+(0.2000P)^2^+0.0000P] where P=(Fo^2^+2Fc^2^)/3'
_refine_ls_weighting_scheme calc
_refine_ls_wR_factor_gt 0.3631
_refine_ls_wR_factor_ref 0.3908
_reflns_number_gt 9942
_reflns_number_total 11869
_reflns_threshold_expression I>2\s(I)
_cod_data_source_file b602831d.txt
_cod_data_source_block ga102
_cod_original_sg_symbol_H-M P-1
_cod_database_code 7203335

loop_
_symmetry_equiv_pos_as_xyz
'x, y, z'
'-x, -y, -z'

loop_
_atom_site_label
_atom_site_type_symbol
_atom_site_fract_x
_atom_site_fract_y
_atom_site_fract_z
_atom_site_U_iso_or_equiv
_atom_site_adp_type
_atom_site_occupancy
_atom_site_symmetry_multiplicity
_atom_site_calc_flag
_atom_site_refinement_flags
_atom_site_disorder_assembly
_atom_site_disorder_group
Co1 Co 0.76106(9) 0.75278(9) 0.42901(8) 0.0270(3) Uani 1 1 d . . .
Co2 Co 0.77706(9) 0.59875(9) 0.28506(8) 0.0249(3) Uani 0.95 1 d P . .
Co2' Co 0.7887(17) 0.4816(18) 0.1775(14) 0.022(4) Uiso 0.05 1 d P . .
Co3 Co 0.80562(9) 0.33176(9) 0.03788(8) 0.0256(3) Uani 1 1 d . . .
O1 O 0.6785(5) 0.8331(5) 0.4026(5) 0.0347(15) Uani 1 1 d . A .
O2 O 0.6559(5) 0.6301(5) 0.2994(4) 0.0294(13) Uani 1 1 d . A .
O3 O 0.6848(5) 0.5303(5) 0.1430(4) 0.0292(13) Uani 1 1 d . A .
O4 O 0.6862(5) 0.3796(5) 0.0283(5) 0.0310(14) Uani 1 1 d . A .
O5 O 0.6968(5) 0.1839(5) -0.0390(5) 0.0324(14) Uani 1 1 d . A .
C1 C 0.556(2) 0.886(2) 0.3292(19) 0.042(4) Uani 0.50 1 d PU A -1
C2 C 0.6200(18) 0.9907(18) 0.3898(16) 0.043(3) Uani 0.50 1 d PU A -1
H2 H 0.6879 1.0102 0.4312 0.052 Uiso 0.50 1 calc PR A -1
C3 C 0.5863(19) 1.0682(18) 0.3910(16) 0.044(4) Uani 0.50 1 d PU A -1
H3 H 0.6324 1.1405 0.4268 0.053 Uiso 0.50 1 calc PR A -1
C4 C 0.4800(18) 1.0352(18) 0.3367(17) 0.046(3) Uani 0.50 1 d PU A -1
H4 H 0.4530 1.0859 0.3413 0.055 Uiso 0.50 1 calc PR A -1
C5 C 0.415(3) 0.929(2) 0.277(2) 0.044(4) Uani 0.50 1 d PU A -1
H5 H 0.3454 0.9084 0.2394 0.053 Uiso 0.50 1 calc PR A -1
C6 C 0.451(2) 0.856(2) 0.272(3) 0.041(4) Uani 0.50 1 d PU A -1
H6 H 0.4072 0.7842 0.2301 0.049 Uiso 0.50 1 calc PR A -1
C1A C 0.544(2) 0.877(2) 0.3519(19) 0.040(4) Uani 0.50 1 d PU A -2
C2A C 0.5690(18) 0.9475(18) 0.4432(16) 0.044(3) Uani 0.50 1 d PU A -2
H2A H 0.6182 0.9492 0.4941 0.053 Uiso 0.50 1 calc PR A -2
C3A C 0.5239(19) 1.0127(19) 0.4592(17) 0.048(4) Uani 0.50 1 d PU A -2
H3A H 0.5403 1.0592 0.5215 0.058 Uiso 0.50 1 calc PR A -2
C4A C 0.4515(19) 1.0131(19) 0.3839(18) 0.048(3) Uani 0.50 1 d PU A -2
H4A H 0.4161 1.0559 0.3961 0.058 Uiso 0.50 1 calc PR A -2
C5A C 0.433(3) 0.951(2) 0.293(3) 0.046(4) Uani 0.50 1 d PU A -2
H5A H 0.3926 0.9574 0.2426 0.055 Uiso 0.50 1 calc PR A -2
C6A C 0.478(2) 0.876(3) 0.280(3) 0.044(4) Uani 0.50 1 d PU A -2
H6A H 0.4608 0.8259 0.2182 0.053 Uiso 0.50 1 calc PR A -2
C7 C 0.5965(8) 0.8042(8) 0.3339(7) 0.039(2) Uani 1 1 d . . .
C8 C 0.5464(8) 0.7057(8) 0.2513(7) 0.037(2) Uani 1 1 d . A .
H8 H 0.4859 0.6936 0.2034 0.045 Uiso 1 1 calc R . .
C9 C 0.5795(7) 0.6269(7) 0.2360(6) 0.0295(18) Uani 1 1 d . . .
C10 C 0.5236(7) 0.5276(7) 0.1473(6) 0.0283(18) Uani 1 1 d . A .
C11 C 0.4166(8) 0.4771(8) 0.1029(7) 0.035(2) Uani 1 1 d . . .
H11 H 0.3782 0.5107 0.1266 0.042 Uiso 1 1 calc R A .
C12 C 0.3650(7) 0.3805(8) 0.0261(7) 0.037(2) Uani 1 1 d . A .
C13 C 0.4215(7) 0.3306(7) -0.0068(6) 0.0313(19) Uani 1 1 d . . .
H13 H 0.3859 0.2628 -0.0589 0.038 Uiso 1 1 calc R A .
C14 C 0.5299(7) 0.3771(7) 0.0344(6) 0.0281(18) Uani 1 1 d . A .
C15 C 0.5790(7) 0.4788(7) 0.1087(7) 0.0306(19) Uani 1 1 d . . .
C16 C 0.2481(8) 0.3265(9) -0.0211(10) 0.058(4) Uani 1 1 d . . .
C17 C 0.5910(7) 0.3201(7) 0.0042(6) 0.0273(17) Uani 1 1 d . . .
C18 C 0.5480(7) 0.2124(7) -0.0382(7) 0.0321(19) Uani 1 1 d . A .
H18 H 0.4762 0.1773 -0.0571 0.039 Uiso 1 1 calc R . .
C19 C 0.6011(7) 0.1482(8) -0.0566(7) 0.033(2) Uani 1 1 d . . .
C20 C 0.5466(8) 0.0353(8) -0.0933(7) 0.037(2) Uani 1 1 d . A .
C21 C 0.4386(9) -0.0195(9) -0.1477(9) 0.049(3) Uani 1 1 d . . .
H21 H 0.4000 0.0173 -0.1627 0.059 Uiso 1 1 calc R A .
C22 C 0.3894(10) -0.1270(9) -0.1787(11) 0.058(4) Uani 1 1 d . A .
H22 H 0.3170 -0.1628 -0.2136 0.070 Uiso 1 1 calc R . .
C23 C 0.4443(11) -0.1824(9) -0.1598(10) 0.056(3) Uani 1 1 d . . .
H23 H 0.4095 -0.2555 -0.1801 0.067 Uiso 1 1 calc R A .
C24 C 0.5493(11) -0.1316(9) -0.1113(10) 0.053(3) Uani 1 1 d . A .
H24 H 0.5873 -0.1705 -0.1009 0.064 Uiso 1 1 calc R . .
C25 C 0.6006(9) -0.0238(9) -0.0773(9) 0.046(3) Uani 1 1 d . . .
H25 H 0.6731 0.0104 -0.0428 0.055 Uiso 1 1 calc R A .
O1' O 0.8908(5) 0.8705(5) 0.5383(5) 0.0325(14) Uani 1 1 d . . .
O2' O 0.8458(5) 0.7631(5) 0.3485(4) 0.0273(13) Uani 1 1 d . . .
O3' O 0.9002(5) 0.6091(5) 0.2506(5) 0.0303(13) Uani 1 1 d . . .
O4' O 0.9039(5) 0.4891(5) 0.1149(5) 0.0308(14) Uani 1 1 d . . .
O5' O 0.8212(5) 0.3495(5) -0.0717(4) 0.0295(13) Uani 1 1 d . . .
C1' C 1.0635(8) 0.9524(7) 0.6418(7) 0.0317(19) Uani 1 1 d . . .
C2' C 1.0396(8) 0.9265(8) 0.7073(7) 0.035(2) Uani 1 1 d . . .
H2' H 0.9720 0.8786 0.6908 0.043 Uiso 1 1 calc R . .
C3' C 1.1140(9) 0.9704(9) 0.7962(8) 0.040(2) Uani 1 1 d . . .
H3' H 1.0979 0.9504 0.8400 0.049 Uiso 1 1 calc R . .
C4' C 1.2123(9) 1.0436(8) 0.8230(7) 0.041(2) Uani 1 1 d . . .
H4' H 1.2632 1.0736 0.8846 0.049 Uiso 1 1 calc R . .
C5' C 1.2351(9) 1.0725(9) 0.7578(8) 0.043(2) Uani 1 1 d . . .
H5' H 1.3011 1.1245 0.7756 0.052 Uiso 1 1 calc R . .
C6' C 1.1618(8) 1.0257(8) 0.6679(7) 0.035(2) Uani 1 1 d . . .
H6' H 1.1784 1.0435 0.6232 0.042 Uiso 1 1 calc R . .
C7' C 0.9818(7) 0.9000(7) 0.5454(7) 0.0291(18) Uani 1 1 d . . .
C8' C 1.0106(7) 0.8830(7) 0.4691(7) 0.0286(18) Uani 1 1 d . . .
H8' H 1.0803 0.9210 0.4824 0.034 Uiso 1 1 calc R . .
C9' C 0.9435(7) 0.8149(7) 0.3776(7) 0.0284(18) Uani 1 1 d . . .
C10' C 0.9846(7) 0.7941(7) 0.3036(6) 0.0278(18) Uani 1 1 d . . .
C11' C 1.0503(7) 0.8753(7) 0.2968(7) 0.032(2) Uani 1 1 d . . .
H11' H 1.0762 0.9453 0.3438 0.038 Uiso 1 1 calc R . .
C12' C 1.0793(8) 0.8568(8) 0.2230(7) 0.036(2) Uani 1 1 d . . .
C13' C 1.0384(7) 0.7531(7) 0.1526(7) 0.0300(18) Uani 1 1 d . . .
H13' H 1.0539 0.7395 0.0998 0.036 Uiso 1 1 calc R . .
C14' C 0.9752(7) 0.6704(7) 0.1600(7) 0.0293(18) Uani 1 1 d . . .
C15' C 0.9521(7) 0.6901(7) 0.2368(7) 0.0314(19) Uani 1 1 d . . .
C16' C 1.1502(9) 0.9467(9) 0.2163(8) 0.046(3) Uani 1 1 d . . .
C17' C 0.9277(7) 0.5584(7) 0.0857(6) 0.0287(18) Uani 1 1 d . . .
C18' C 0.9071(8) 0.5355(7) -0.0056(6) 0.0306(19) Uani 1 1 d . . .
H18' H 0.9326 0.5915 -0.0194 0.037 Uiso 1 1 calc R . .
C19' C 0.8490(7) 0.4314(7) -0.0807(6) 0.0292(19) Uani 1 1 d . . .
C20' C 0.8186(8) 0.4159(8) -0.1796(6) 0.033(2) Uani 1 1 d . . .
C21' C 0.8342(10) 0.4954(9) -0.2033(8) 0.050(3) Uani 1 1 d . . .
H21' H 0.8706 0.5663 -0.1559 0.060 Uiso 1 1 calc R . .
C22' C 0.7968(13) 0.4734(10) -0.2976(8) 0.063(4) Uani 1 1 d . . .
H22' H 0.8077 0.5295 -0.3135 0.075 Uiso 1 1 calc R . .
C23' C 0.7455(11) 0.3732(11) -0.3656(8) 0.055(3) Uani 1 1 d . . .
H23' H 0.7191 0.3588 -0.4290 0.066 Uiso 1 1 calc R . .
C24' C 0.7317(14) 0.2940(11) -0.3434(9) 0.072(5) Uani 1 1 d . . .
H24' H 0.6969 0.2236 -0.3917 0.086 Uiso 1 1 calc R . .
C25' C 0.7675(13) 0.3129(9) -0.2510(8) 0.060(4) Uani 1 1 d . . .
H25' H 0.7571 0.2559 -0.2366 0.072 Uiso 1 1 calc R . .
O1" O 0.6927(5) 0.7163(5) 0.5103(5) 0.0335(14) Uani 1 1 d . . .
O2" O 0.8101(5) 0.6351(5) 0.4238(4) 0.0296(13) Uani 1 1 d . . .
O3" O 0.7572(5) 0.4501(5) 0.2693(5) 0.0310(14) Uani 1 1 d . . .
O4" O 0.8045(5) 0.3402(5) 0.1630(4) 0.0285(13) Uani 1 1 d . . .
O5" O 0.9158(5) 0.2769(5) 0.0630(5) 0.0323(14) Uani 1 1 d . . .
C1" C 0.6160(8) 0.6291(8) 0.5839(7) 0.038(2) Uani 1 1 d . . .
C2" C 0.5670(10) 0.6957(11) 0.5993(9) 0.051(3) Uani 1 1 d . . .
H2" H 0.5730 0.7446 0.5748 0.061 Uiso 1 1 calc R . .
C3" C 0.5096(11) 0.6894(12) 0.6506(10) 0.058(3) Uani 1 1 d . . .
H3" H 0.4782 0.7361 0.6631 0.070 Uiso 1 1 calc R . .
C4" C 0.4972(10) 0.6164(11) 0.6842(10) 0.059(3) Uani 1 1 d . . .
H4" H 0.4569 0.6130 0.7189 0.070 Uiso 1 1 calc R . .
C5" C 0.5426(11) 0.5493(11) 0.6677(9) 0.055(3) Uani 1 1 d . . .
H5" H 0.5335 0.4983 0.6897 0.066 Uiso 1 1 calc R . .
C6" C 0.6030(11) 0.5568(10) 0.6174(8) 0.050(3) Uani 1 1 d . . .
H6" H 0.6356 0.5110 0.6065 0.060 Uiso 1 1 calc R . .
C7" C 0.6838(7) 0.6424(7) 0.5324(6) 0.0305(19) Uani 1 1 d . . .
C8" C 0.7278(9) 0.5707(8) 0.5078(7) 0.037(2) Uani 1 1 d . . .
H8" H 0.7184 0.5205 0.5307 0.045 Uiso 1 1 calc R . .
C9" C 0.7823(7) 0.5669(7) 0.4545(6) 0.0289(18) Uani 1 1 d . . .
C10" C 0.8164(7) 0.4800(7) 0.4276(7) 0.0280(18) Uani 1 1 d . . .
C11" C 0.8587(7) 0.4505(8) 0.4931(7) 0.0312(19) Uani 1 1 d . . .
H11" H 0.8628 0.4832 0.5542 0.037 Uiso 1 1 calc R . .
C12" C 0.8955(8) 0.3733(8) 0.4712(7) 0.037(2) Uani 1 1 d . . .
C13" C 0.8964(7) 0.3337(8) 0.3845(7) 0.034(2) Uani 1 1 d . . .
H13" H 0.9258 0.2853 0.3703 0.041 Uiso 1 1 calc R . .
C14" C 0.8560(8) 0.3620(7) 0.3170(6) 0.0308(18) Uani 1 1 d . . .
C15" C 0.8087(7) 0.4314(8) 0.3385(7) 0.0317(19) Uani 1 1 d . . .
C16" C 0.9375(11) 0.3409(11) 0.5435(8) 0.048(3) Uani 1 1 d . . .
C17" C 0.8667(7) 0.3280(7) 0.2281(7) 0.0286(18) Uani 1 1 d . . .
C18" C 0.9357(8) 0.2890(7) 0.2127(7) 0.035(2) Uani 1 1 d . . .
H18" H 0.9739 0.2774 0.2605 0.042 Uiso 1 1 calc R . .
C19" C 0.9551(7) 0.2644(7) 0.1325(7) 0.0297(18) Uani 1 1 d . . .
C20" C 1.0327(8) 0.2190(7) 0.1264(7) 0.034(2) Uani 1 1 d . . .
C21" C 1.1094(8) 0.2312(9) 0.2034(8) 0.040(2) Uani 1 1 d . . .
H21" H 1.1149 0.2691 0.2642 0.048 Uiso 1 1 calc R . .
C22" C 1.1781(9) 0.1881(9) 0.1920(10) 0.053(3) Uani 1 1 d . . .
H22" H 1.2303 0.1968 0.2452 0.063 Uiso 1 1 calc R . .
C23" C 1.1723(10) 0.1333(10) 0.1054(10) 0.054(3) Uani 1 1 d . . .
H23" H 1.2194 0.1036 0.0983 0.065 Uiso 1 1 calc R . .
C24" C 1.0979(12) 0.1218(12) 0.0294(10) 0.060(4) Uani 1 1 d . . .
H24" H 1.0933 0.0838 -0.0309 0.072 Uiso 1 1 calc R . .
C25" C 1.0289(11) 0.1646(11) 0.0387(9) 0.051(3) Uani 1 1 d . . .
H25" H 0.9785 0.1570 -0.0150 0.061 Uiso 1 1 calc R . .

loop_
_atom_site_aniso_label
_atom_site_aniso_U_11
_atom_site_aniso_U_22
_atom_site_aniso_U_33
_atom_site_aniso_U_23
_atom_site_aniso_U_13
_atom_site_aniso_U_12
Co1 0.0240(6) 0.0244(6) 0.0402(6) 0.0184(5) 0.0172(5) 0.0122(5)
Co2 0.0225(6) 0.0226(6) 0.0383(6) 0.0188(5) 0.0156(5) 0.0121(5)
Co3 0.0236(6) 0.0219(6) 0.0378(6) 0.0175(5) 0.0151(5) 0.0114(5)
O1 0.029(3) 0.030(3) 0.049(4) 0.021(3) 0.015(3) 0.016(3)
O2 0.030(3) 0.030(3) 0.039(3) 0.020(3) 0.019(3) 0.018(3)
O3 0.021(3) 0.026(3) 0.038(3) 0.015(3) 0.012(2) 0.008(2)
O4 0.023(3) 0.027(3) 0.046(3) 0.018(3) 0.017(3) 0.011(2)
O5 0.031(3) 0.026(3) 0.047(3) 0.018(3) 0.020(3) 0.015(3)
C1 0.041(6) 0.042(6) 0.058(7) 0.027(6) 0.027(6) 0.026(5)
C2 0.041(6) 0.041(5) 0.060(6) 0.028(5) 0.025(5) 0.027(5)
C3 0.050(7) 0.037(6) 0.059(7) 0.029(6) 0.027(6) 0.024(6)
C4 0.048(6) 0.040(6) 0.063(7) 0.028(5) 0.022(5) 0.034(5)
C5 0.044(6) 0.042(6) 0.063(6) 0.028(5) 0.025(5) 0.031(5)
C6 0.041(7) 0.042(6) 0.059(6) 0.029(5) 0.027(6) 0.028(5)
C1A 0.040(6) 0.042(6) 0.058(6) 0.029(5) 0.025(5) 0.028(5)
C2A 0.041(6) 0.047(6) 0.059(6) 0.026(5) 0.027(5) 0.028(5)
C3A 0.043(7) 0.046(7) 0.064(7) 0.024(6) 0.024(6) 0.027(6)
C4A 0.047(6) 0.043(6) 0.067(7) 0.030(5) 0.022(5) 0.031(5)
C5A 0.046(6) 0.042(6) 0.063(6) 0.031(5) 0.021(5) 0.030(5)
C6A 0.044(7) 0.043(6) 0.059(6) 0.029(5) 0.023(6) 0.028(5)
C7 0.036(5) 0.035(5) 0.050(5) 0.019(4) 0.015(4) 0.024(4)
C8 0.033(5) 0.040(5) 0.052(6) 0.027(5) 0.022(4) 0.022(4)
C9 0.022(4) 0.031(4) 0.038(4) 0.019(4) 0.010(3) 0.013(4)
C10 0.027(4) 0.027(4) 0.040(4) 0.021(4) 0.014(4) 0.016(4)
C11 0.032(5) 0.039(5) 0.042(5) 0.023(4) 0.016(4) 0.021(4)
C12 0.016(4) 0.038(5) 0.056(6) 0.025(5) 0.012(4) 0.012(4)
C13 0.025(4) 0.029(4) 0.037(4) 0.015(4) 0.009(4) 0.013(4)
C14 0.019(4) 0.029(4) 0.041(4) 0.020(4) 0.013(3) 0.011(3)
C15 0.022(4) 0.032(4) 0.052(5) 0.027(4) 0.019(4) 0.015(4)
C16 0.023(5) 0.039(6) 0.077(8) 0.005(6) 0.007(5) 0.010(4)
C17 0.024(4) 0.028(4) 0.037(4) 0.019(4) 0.014(3) 0.014(3)
C18 0.022(4) 0.026(4) 0.053(5) 0.023(4) 0.016(4) 0.009(3)
C19 0.026(4) 0.033(5) 0.041(5) 0.016(4) 0.016(4) 0.015(4)
C20 0.029(5) 0.029(5) 0.048(5) 0.015(4) 0.018(4) 0.010(4)
C21 0.032(5) 0.031(5) 0.072(7) 0.020(5) 0.020(5) 0.006(4)
C22 0.042(6) 0.030(5) 0.097(10) 0.022(6) 0.041(7) 0.006(5)
C23 0.059(8) 0.025(5) 0.078(8) 0.020(5) 0.040(7) 0.004(5)
C24 0.054(7) 0.033(5) 0.091(9) 0.039(6) 0.039(7) 0.019(5)
C25 0.040(6) 0.032(5) 0.073(7) 0.026(5) 0.032(5) 0.016(4)
O1' 0.032(3) 0.024(3) 0.043(3) 0.014(3) 0.019(3) 0.012(3)
O2' 0.023(3) 0.024(3) 0.037(3) 0.015(3) 0.015(2) 0.010(2)
O3' 0.025(3) 0.028(3) 0.042(3) 0.018(3) 0.015(3) 0.011(3)
O4' 0.030(3) 0.023(3) 0.046(3) 0.020(3) 0.017(3) 0.014(3)
O5' 0.026(3) 0.025(3) 0.040(3) 0.017(3) 0.014(3) 0.012(2)
C1' 0.035(5) 0.028(4) 0.043(5) 0.021(4) 0.022(4) 0.017(4)
C2' 0.040(5) 0.031(5) 0.038(5) 0.019(4) 0.018(4) 0.015(4)
C3' 0.045(6) 0.038(5) 0.048(6) 0.025(5) 0.025(5) 0.017(5)
C4' 0.043(6) 0.035(5) 0.032(5) 0.013(4) 0.008(4) 0.012(4)
C5' 0.035(5) 0.039(5) 0.049(6) 0.022(5) 0.019(5) 0.005(4)
C6' 0.034(5) 0.034(5) 0.039(5) 0.022(4) 0.014(4) 0.012(4)
C7' 0.029(4) 0.022(4) 0.044(5) 0.021(4) 0.018(4) 0.012(3)
C8' 0.024(4) 0.019(4) 0.047(5) 0.019(4) 0.017(4) 0.008(3)
C9' 0.030(4) 0.024(4) 0.047(5) 0.024(4) 0.022(4) 0.018(4)
C10' 0.024(4) 0.024(4) 0.042(5) 0.020(4) 0.013(4) 0.013(3)
C11' 0.030(5) 0.024(4) 0.041(5) 0.014(4) 0.016(4) 0.014(4)
C12' 0.040(5) 0.031(5) 0.039(5) 0.019(4) 0.017(4) 0.013(4)
C13' 0.030(4) 0.026(4) 0.042(5) 0.020(4) 0.022(4) 0.011(4)
C14' 0.023(4) 0.025(4) 0.046(5) 0.020(4) 0.017(4) 0.011(3)
C15' 0.031(5) 0.028(4) 0.043(5) 0.023(4) 0.015(4) 0.014(4)
C16' 0.043(6) 0.033(5) 0.057(6) 0.021(5) 0.026(5) 0.005(4)
C17' 0.028(4) 0.019(4) 0.043(5) 0.018(4) 0.014(4) 0.010(3)
C18' 0.034(5) 0.025(4) 0.041(5) 0.020(4) 0.020(4) 0.014(4)
C19' 0.025(4) 0.031(4) 0.042(5) 0.022(4) 0.014(4) 0.017(4)
C20' 0.034(5) 0.030(5) 0.035(4) 0.019(4) 0.012(4) 0.013(4)
C21' 0.057(7) 0.030(5) 0.046(6) 0.022(5) 0.017(5) -0.002(5)
C22' 0.081(10) 0.043(6) 0.044(6) 0.026(5) 0.015(6) 0.003(6)
C23' 0.062(8) 0.054(7) 0.035(5) 0.021(5) 0.012(5) 0.016(6)
C24' 0.096(12) 0.044(7) 0.039(6) 0.016(5) 0.003(7) 0.010(7)
C25' 0.089(10) 0.028(5) 0.048(6) 0.024(5) 0.015(6) 0.013(6)
O1" 0.033(3) 0.034(3) 0.046(3) 0.022(3) 0.025(3) 0.016(3)
O2" 0.032(3) 0.027(3) 0.041(3) 0.020(3) 0.019(3) 0.017(3)
O3" 0.033(3) 0.028(3) 0.043(3) 0.025(3) 0.017(3) 0.016(3)
O4" 0.027(3) 0.030(3) 0.039(3) 0.021(3) 0.015(3) 0.017(3)
O5" 0.030(3) 0.032(3) 0.044(3) 0.023(3) 0.017(3) 0.017(3)
C1" 0.034(5) 0.039(5) 0.044(5) 0.020(4) 0.025(4) 0.013(4)
C2" 0.047(6) 0.064(8) 0.066(7) 0.037(6) 0.043(6) 0.028(6)
C3" 0.058(8) 0.070(9) 0.079(9) 0.042(7) 0.052(7) 0.035(7)
C4" 0.046(7) 0.063(8) 0.067(8) 0.026(7) 0.038(6) 0.015(6)
C5" 0.059(8) 0.055(7) 0.055(7) 0.030(6) 0.035(6) 0.012(6)
C6" 0.064(8) 0.050(7) 0.051(6) 0.027(5) 0.041(6) 0.022(6)
C7" 0.024(4) 0.030(4) 0.039(5) 0.020(4) 0.019(4) 0.004(4)
C8" 0.050(6) 0.036(5) 0.037(5) 0.022(4) 0.022(4) 0.023(5)
C9" 0.034(5) 0.023(4) 0.034(4) 0.018(4) 0.014(4) 0.012(4)
C10" 0.023(4) 0.027(4) 0.046(5) 0.025(4) 0.019(4) 0.011(3)
C11" 0.029(4) 0.033(5) 0.045(5) 0.029(4) 0.018(4) 0.016(4)
C12" 0.042(5) 0.038(5) 0.052(6) 0.033(5) 0.024(5) 0.026(5)
C13" 0.026(4) 0.034(5) 0.057(6) 0.030(4) 0.021(4) 0.018(4)
C14" 0.033(5) 0.030(4) 0.038(4) 0.021(4) 0.017(4) 0.017(4)
C15" 0.026(4) 0.035(5) 0.053(5) 0.034(4) 0.020(4) 0.018(4)
C16" 0.059(7) 0.061(7) 0.060(7) 0.048(6) 0.034(6) 0.040(6)
C17" 0.024(4) 0.020(4) 0.045(5) 0.019(4) 0.015(4) 0.009(3)
C18" 0.036(5) 0.030(4) 0.049(5) 0.024(4) 0.019(4) 0.019(4)
C19" 0.026(4) 0.020(4) 0.051(5) 0.021(4) 0.018(4) 0.012(3)
C20" 0.033(5) 0.029(4) 0.050(5) 0.024(4) 0.020(4) 0.018(4)
C21" 0.033(5) 0.039(5) 0.053(6) 0.024(5) 0.018(4) 0.019(4)
C22" 0.033(5) 0.040(6) 0.086(9) 0.032(6) 0.018(6) 0.019(5)
C23" 0.047(7) 0.051(7) 0.094(9) 0.043(7) 0.042(7) 0.034(6)
C24" 0.067(8) 0.074(9) 0.067(8) 0.033(7) 0.042(7) 0.052(8)
C25" 0.059(7) 0.060(7) 0.062(7) 0.039(6) 0.032(6) 0.041(6)

loop_
_atom_type_symbol
_atom_type_description
_atom_type_scat_dispersion_real
_atom_type_scat_dispersion_imag
_atom_type_scat_source
C C 0.0033 0.0016 'International Tables Vol C Tables 4.2.6.8 and 6.1.1.4'
H H 0.0000 0.0000 'International Tables Vol C Tables 4.2.6.8 and 6.1.1.4'
O O 0.0106 0.0060 'International Tables Vol C Tables 4.2.6.8 and 6.1.1.4'
Co Co 0.3494 0.9721 'International Tables Vol C Tables 4.2.6.8 and 6.1.1.4'

loop_
_geom_angle_atom_site_label_1
_geom_angle_atom_site_label_2
_geom_angle_atom_site_label_3
_geom_angle
_geom_angle_site_symmetry_1
_geom_angle_site_symmetry_3
_geom_angle_publ_flag
Co2 Co1 O1 122.2(2) . . ?
Co2 Co1 O2 46.35(17) . . ?
Co2 Co1 O1' 119.00(18) . . ?
Co2 Co1 O2' 47.27(16) . . ?
Co2 Co1 O1" 122.20(19) . . ?
Co2 Co1 O2" 46.92(18) . . ?
O1 Co1 O2 86.3(3) . . ?
O1 Co1 O1' 100.7(3) . . ?
O1 Co1 O2' 102.0(3) . . ?
O1 Co1 O1" 92.0(3) . . ?
O1 Co1 O2" 164.0(3) . . ?
O2 Co1 O1' 164.0(3) . . ?
O2 Co1 O2' 78.7(3) . . ?
O2 Co1 O1" 99.9(3) . . ?
O2 Co1 O2" 78.0(2) . . ?
O1' Co1 O2' 85.8(3) . . ?
O1' Co1 O1" 94.2(3) . . ?
O1' Co1 O2" 95.3(3) . . ?
O2' Co1 O1" 165.7(2) . . ?
O2' Co1 O2" 78.4(2) . . ?
O1" Co1 O2" 87.4(3) . . ?
Co1 Co2 Co2' 179.3(7) . . ?
Co1 Co2 O2 46.68(18) . . ?
Co1 Co2 O3 125.78(17) . . ?
Co1 Co2 O2' 47.73(17) . . ?
Co1 Co2 O3' 128.72(18) . . ?
Co1 Co2 O2" 47.10(16) . . ?
Co1 Co2 O3" 125.66(19) . . ?
Co2' Co2 O2 133.3(6) . . ?
Co2' Co2 O3 54.6(6) . . ?
Co2' Co2 O2' 132.9(7) . . ?
Co2' Co2 O3' 51.7(7) . . ?
Co2' Co2 O2" 132.3(6) . . ?
Co2' Co2 O3" 53.6(7) . . ?
O2 Co2 O3 83.9(2) . . ?
O2 Co2 O2' 79.3(2) . . ?
O2 Co2 O3' 157.5(3) . . ?
O2 Co2 O2" 78.4(2) . . ?
O2 Co2 O3" 111.9(3) . . ?
O3 Co2 O2' 113.2(3) . . ?
O3 Co2 O3' 87.1(3) . . ?
O3 Co2 O2" 156.4(3) . . ?
O3 Co2 O3" 88.3(3) . . ?
O2' Co2 O3' 85.4(2) . . ?
O2' Co2 O2" 78.9(3) . . ?
O2' Co2 O3" 157.2(3) . . ?
O3' Co2 O2" 114.8(3) . . ?
O3' Co2 O3" 88.3(3) . . ?
O2" Co2 O3" 84.0(3) . . ?
Co2 Co2' Co3 179.2(13) . . ?
Co2 Co2' O3 61.3(6) . . ?
Co2 Co2' O4 131.9(10) . . ?
Co2 Co2' O3' 62.1(6) . . ?
Co2 Co2' O4' 132.3(12) . . ?
Co2 Co2' O3" 61.5(6) . . ?
Co2 Co2' O4" 132.8(11) . . ?
Co3 Co2' O3 118.7(9) . . ?
Co3 Co2' O4 48.3(4) . . ?
Co3 Co2' O3' 117.2(10) . . ?
Co3 Co2' O4' 47.0(4) . . ?
Co3 Co2' O3" 119.2(10) . . ?
Co3 Co2' O4" 47.8(4) . . ?
O3 Co2' O4 71.4(7) . . ?
O3 Co2' O3' 98.7(10) . . ?
O3 Co2' O4' 120.2(11) . . ?
O3 Co2' O3" 98.0(10) . . ?
O3 Co2' O4" 140.9(13) . . ?
O4 Co2' O3' 138.0(13) . . ?
O4 Co2' O4' 79.1(7) . . ?
O4 Co2' O3" 120.4(12) . . ?
O4 Co2' O4" 80.8(7) . . ?
O3' Co2' O4' 71.2(9) . . ?
O3' Co2' O3" 101.1(10) . . ?
O3' Co2' O4" 120.3(11) . . ?
O4' Co2' O3" 141.5(11) . . ?
O4' Co2' O4" 79.1(7) . . ?
O3" Co2' O4" 72.8(8) . . ?
Co2' Co3 O4 51.7(5) . . ?
Co2' Co3 O5 122.2(5) . . ?
Co2' Co3 O4' 53.2(5) . . ?
Co2' Co3 O5' 122.5(5) . . ?
Co2' Co3 O4" 50.0(5) . . ?
Co2' Co3 O5" 123.2(5) . . ?
O4 Co3 O5 87.3(2) . . ?
O4 Co3 O4' 86.1(2) . . ?
O4 Co3 O5' 93.7(3) . . ?
O4 Co3 O4" 85.0(2) . . ?
O4 Co3 O5" 170.1(3) . . ?
O5 Co3 O4' 173.4(2) . . ?
O5 Co3 O5' 94.9(3) . . ?
O5 Co3 O4" 94.5(3) . . ?
O5 Co3 O5" 90.0(3) . . ?
O4' Co3 O5' 85.2(3) . . ?
O4' Co3 O4" 85.3(3) . . ?
O4' Co3 O5" 96.6(3) . . ?
O5' Co3 O4" 170.5(3) . . ?
O5' Co3 O5" 96.0(3) . . ?
O4" Co3 O5" 85.8(3) . . ?
Co1 O1 C7 130.1(6) . . ?
Co1 O2 Co2 87.0(3) . . ?
Co1 O2 C9 129.4(6) . . ?
Co2 O2 C9 127.6(6) . . ?
Co2 O3 Co2' 64.1(6) . . ?
Co2 O3 C15 120.7(6) . . ?
Co2' O3 C15 129.7(9) . . ?
Co2' O4 Co3 80.1(6) . . ?
Co2' O4 C17 119.1(8) . . ?
Co3 O4 C17 125.8(5) . . ?
Co3 O5 C19 129.1(6) . . ?
C2 C1 C6 119(3) . . ?
C2 C1 C7 119(2) . . ?
C6 C1 C7 122(3) . . ?
C1 C2 C3 121(2) . . ?
C2 C3 C4 118(2) . . ?
C3 C4 C5 120(2) . . ?
C4 C5 C6 120(3) . . ?
C1 C6 C5 120(3) . . ?
C2A C1A C6A 121(3) . . ?
C2A C1A C7 120(2) . . ?
C6A C1A C7 119(2) . . ?
C1A C2A C3A 120(2) . . ?
C2A C3A C4A 121(2) . . ?
C3A C4A C5A 120(2) . . ?
C4A C5A C6A 117(3) . . ?
C1A C6A C5A 121(3) . . ?
O1 C7 C1 118.3(14) . . ?
O1 C7 C1A 113.4(13) . . ?
O1 C7 C8 125.3(8) . . ?
C1 C7 C1A 19.2(13) . . ?
C1 C7 C8 115.5(13) . . ?
C1A C7 C8 120.6(14) . . ?
C7 C8 C9 124.8(9) . . ?
O2 C9 C8 123.4(8) . . ?
O2 C9 C10 115.2(7) . . ?
C8 C9 C10 121.2(8) . . ?
C9 C10 C11 122.2(8) . . ?
C9 C10 C15 119.7(8) . . ?
C11 C10 C15 118.1(8) . . ?
C10 C11 C12 122.2(8) . . ?
C11 C12 C13 118.6(8) . . ?
C11 C12 C16 121.3(9) . . ?
C13 C12 C16 120.0(9) . . ?
C12 C13 C14 122.3(8) . . ?
C13 C14 C15 116.8(8) . . ?
C13 C14 C17 122.5(8) . . ?
C15 C14 C17 120.7(8) . . ?
O3 C15 C10 120.8(8) . . ?
O3 C15 C14 117.5(7) . . ?
C10 C15 C14 121.7(8) . . ?
O4 C17 C14 115.2(8) . . ?
O4 C17 C18 124.7(8) . . ?
C14 C17 C18 119.9(8) . . ?
C17 C18 C19 126.1(9) . . ?
O5 C19 C18 124.1(9) . . ?
O5 C19 C20 116.4(8) . . ?
C18 C19 C20 119.4(8) . . ?
C19 C20 C21 122.0(9) . . ?
C19 C20 C25 120.3(9) . . ?
C21 C20 C25 117.7(10) . . ?
C20 C21 C22 119.9(11) . . ?
C21 C22 C23 121.0(12) . . ?
C22 C23 C24 119.8(11) . . ?
C23 C24 C25 120.6(12) . . ?
C20 C25 C24 120.9(11) . . ?
Co1 O1' C7' 128.7(6) . . ?
Co1 O2' Co2 85.0(2) . . ?
Co1 O2' C9' 127.9(6) . . ?
Co2 O2' C9' 120.9(5) . . ?
Co2 O3' Co2' 66.3(7) . . ?
Co2 O3' C15' 123.7(5) . . ?
Co2' O3' C15' 135.8(9) . . ?
Co2' O4' Co3 79.8(6) . . ?
Co2' O4' C17' 119.8(8) . . ?
Co3 O4' C17' 128.4(6) . . ?
Co3 O5' C19' 129.4(6) . . ?
C2' C1' C6' 119.5(9) . . ?
C2' C1' C7' 118.0(9) . . ?
C6' C1' C7' 122.5(9) . . ?
C1' C2' C3' 119.8(10) . . ?
C2' C3' C4' 121.1(10) . . ?
C3' C4' C5' 118.9(10) . . ?
C4' C5' C6' 119.9(10) . . ?
C1' C6' C5' 120.6(10) . . ?
O1' C7' C1' 115.7(8) . . ?
O1' C7' C8' 125.3(9) . . ?
C1' C7' C8' 119.0(8) . . ?
C7' C8' C9' 124.0(9) . . ?
O2' C9' C8' 124.9(8) . . ?
O2' C9' C10' 115.6(8) . . ?
C8' C9' C10' 119.5(8) . . ?
C9' C10' C11' 121.7(8) . . ?
C9' C10' C15' 119.7(9) . . ?
C11' C10' C15' 118.5(9) . . ?
C10' C11' C12' 121.8(8) . . ?
C11' C12' C13' 118.6(10) . . ?
C11' C12' C16' 121.0(9) . . ?
C13' C12' C16' 120.3(9) . . ?
C12' C13' C14' 120.2(9) . . ?
C13' C14' C15' 120.1(8) . . ?
C13' C14' C17' 122.3(9) . . ?
C15' C14' C17' 117.6(8) . . ?
O3' C15' C10' 118.9(9) . . ?
O3' C15' C14' 120.7(8) . . ?
C10' C15' C14' 120.4(9) . . ?
O4' C17' C14' 114.4(8) . . ?
O4' C17' C18' 124.8(8) . . ?
C14' C17' C18' 120.7(9) . . ?
C17' C18' C19' 123.1(9) . . ?
O5' C19' C18' 125.1(9) . . ?
O5' C19' C20' 116.0(8) . . ?
C18' C19' C20' 119.0(9) . . ?
C19' C20' C21' 124.3(9) . . ?
C19' C20' C25' 117.4(9) . . ?
C21' C20' C25' 118.2(10) . . ?
C20' C21' C22' 120.5(10) . . ?
C21' C22' C23' 120.3(12) . . ?
C22' C23' C24' 120.0(12) . . ?
C23' C24' C25' 121.2(12) . . ?
C20' C25' C24' 119.9(11) . . ?
Co1 O1" C7" 129.3(6) . . ?
Co1 O2" Co2 86.0(2) . . ?
Co1 O2" C9" 126.4(6) . . ?
Co2 O2" C9" 125.4(5) . . ?
Co2 O3" Co2' 64.9(7) . . ?
Co2 O3" C15" 123.8(6) . . ?
Co2' O3" C15" 133.5(9) . . ?
Co2' O4" Co3 82.2(6) . . ?
Co2' O4" C17" 126.6(8) . . ?
Co3 O4" C17" 130.3(6) . . ?
Co3 O5" C19" 128.4(6) . . ?
C2" C1" C6" 119.2(10) . . ?
C2" C1" C7" 117.8(10) . . ?
C6" C1" C7" 123.0(9) . . ?
C1" C2" C3" 119.0(13) . . ?
C2" C3" C4" 121.4(12) . . ?
C3" C4" C5" 120.1(11) . . ?
C4" C5" C6" 119.0(13) . . ?
C1" C6" C5" 121.3(12) . . ?
O1" C7" C1" 115.6(8) . . ?
O1" C7" C8" 124.4(8) . . ?
C1" C7" C8" 119.8(9) . . ?
C7" C8" C9" 126.4(9) . . ?
O2" C9" C8" 125.2(8) . . ?
O2" C9" C10" 114.7(8) . . ?
C8" C9" C10" 120.1(9) . . ?
C9" C10" C11" 120.3(8) . . ?
C9" C10" C15" 120.3(8) . . ?
C11" C10" C15" 119.4(8) . . ?
C10" C11" C12" 121.5(9) . . ?
C11" C12" C13" 117.8(9) . . ?
C11" C12" C16" 119.8(9) . . ?
C13" C12" C16" 122.3(8) . . ?
C12" C13" C14" 122.5(8) . . ?
C13" C14" C15" 117.7(8) . . ?
C13" C14" C17" 122.2(8) . . ?
C15" C14" C17" 120.0(8) . . ?
O3" C15" C10" 120.9(7) . . ?
O3" C15" C14" 118.7(8) . . ?
C10" C15" C14" 120.3(8) . . ?
O4" C17" C14" 114.6(7) . . ?
O4" C17" C18" 121.6(9) . . ?
C14" C17" C18" 123.8(9) . . ?
C17" C18" C19" 125.9(9) . . ?
O5" C19" C18" 127.3(8) . . ?
O5" C19" C20" 114.1(8) . . ?
C18" C19" C20" 118.6(8) . . ?
C19" C20" C21" 123.7(9) . . ?
C19" C20" C25" 118.3(9) . . ?
C21" C20" C25" 117.9(9) . . ?
C20" C21" C22" 120.1(11) . . ?
C21" C22" C23" 121.3(11) . . ?
C22" C23" C24" 119.0(10) . . ?
C23" C24" C25" 121.0(12) . . ?
C20" C25" C24" 120.6(11) . . ?

loop_
_geom_bond_atom_site_label_1
_geom_bond_atom_site_label_2
_geom_bond_distance
_geom_bond_site_symmetry_2
_geom_bond_publ_flag
Co1 Co2 2.8404(17) . ?
Co1 O1 2.027(6) . ?
Co1 O2 2.069(6) . ?
Co1 O1' 2.018(7) . ?
Co1 O2' 2.110(6) . ?
Co1 O1" 2.045(7) . ?
Co1 O2" 2.086(6) . ?
Co2 Co2' 2.14(2) . ?
Co2 O2 2.058(6) . ?
Co2 O3 2.084(6) . ?
Co2 O2' 2.094(6) . ?
Co2 O3' 2.062(7) . ?
Co2 O2" 2.080(7) . ?
Co2 O3" 2.072(6) . ?
Co2' Co3 2.77(2) . ?
Co2' O3 1.94(2) . ?
Co2' O4 2.21(2) . ?
Co2' O3' 1.83(2) . ?
Co2' O4' 2.25(2) . ?
Co2' O3" 1.90(2) . ?
Co2' O4" 2.14(2) . ?
Co3 O4 2.100(6) . ?
Co3 O5 2.003(7) . ?
Co3 O4' 2.059(7) . ?
Co3 O5' 2.017(7) . ?
Co3 O4" 2.070(7) . ?
Co3 O5" 2.056(6) . ?
O1 C7 1.262(12) . ?
O2 C9 1.307(11) . ?
O3 C15 1.385(11) . ?
O4 C17 1.298(11) . ?
O5 C19 1.280(12) . ?
C1 C2 1.38(4) . ?
C1 C6 1.43(4) . ?
C1 C7 1.53(3) . ?
C2 C3 1.39(3) . ?
C3 C4 1.43(3) . ?
C4 C5 1.39(4) . ?
C5 C6 1.34(4) . ?
C1A C2A 1.40(4) . ?
C1A C6A 1.33(5) . ?
C1A C7 1.52(3) . ?
C2A C3A 1.34(3) . ?
C3A C4A 1.43(3) . ?
C4A C5A 1.38(4) . ?
C5A C6A 1.47(4) . ?
C7 C8 1.430(14) . ?
C8 C9 1.384(12) . ?
C9 C10 1.485(13) . ?
C10 C11 1.394(14) . ?
C10 C15 1.403(12) . ?
C11 C12 1.369(15) . ?
C12 C13 1.388(13) . ?
C12 C16 1.522(13) . ?
C13 C14 1.409(12) . ?
C14 C15 1.400(13) . ?
C14 C17 1.497(11) . ?
C17 C18 1.373(13) . ?
C18 C19 1.426(12) . ?
C19 C20 1.454(14) . ?
C20 C21 1.422(15) . ?
C20 C25 1.405(15) . ?
C21 C22 1.390(16) . ?
C22 C23 1.38(2) . ?
C23 C24 1.37(2) . ?
C24 C25 1.390(16) . ?
O1' C7' 1.260(12) . ?
O2' C9' 1.291(11) . ?
O3' C15' 1.370(13) . ?
O4' C17' 1.298(12) . ?
O5' C19' 1.253(12) . ?
C1' C2' 1.388(15) . ?
C1' C6' 1.391(15) . ?
C1' C7' 1.488(13) . ?
C2' C3' 1.373(15) . ?
C3' C4' 1.388(17) . ?
C4' C5' 1.398(17) . ?
C5' C6' 1.375(15) . ?
C7' C8' 1.432(13) . ?
C8' C9' 1.375(14) . ?
C9' C10' 1.516(13) . ?
C10' C11' 1.387(15) . ?
C10' C15' 1.409(12) . ?
C11' C12' 1.394(14) . ?
C12' C13' 1.406(13) . ?
C12' C16' 1.515(16) . ?
C13' C14' 1.392(14) . ?
C14' C15' 1.387(14) . ?
C14' C17' 1.504(12) . ?
C17' C18' 1.374(14) . ?
C18' C19' 1.427(13) . ?
C19' C20' 1.511(13) . ?
C20' C21' 1.362(16) . ?
C20' C25' 1.394(15) . ?
C21' C22' 1.408(17) . ?
C22' C23' 1.349(18) . ?
C23' C24' 1.34(2) . ?
C24' C25' 1.391(18) . ?
O1" C7" 1.269(12) . ?
O2" C9" 1.312(12) . ?
O3" C15" 1.373(11) . ?
O4" C17" 1.331(11) . ?
O5" C19" 1.258(12) . ?
C1" C2" 1.400(16) . ?
C1" C6" 1.376(18) . ?
C1" C7" 1.521(13) . ?
C2" C3" 1.383(16) . ?
C3" C4" 1.39(2) . ?
C4" C5" 1.37(2) . ?
C5" C6" 1.406(17) . ?
C7" C8" 1.421(13) . ?
C8" C9" 1.368(14) . ?
C9" C10" 1.509(11) . ?
C10" C11" 1.387(13) . ?
C10" C15" 1.379(14) . ?
C11" C12" 1.403(12) . ?
C12" C13" 1.381(15) . ?
C12" C16" 1.508(14) . ?
C13" C14" 1.392(13) . ?
C14" C15" 1.424(11) . ?
C14" C17" 1.476(13) . ?
C17" C18" 1.370(12) . ?
C18" C19" 1.408(14) . ?
C19" C20" 1.517(11) . ?
C20" C21" 1.388(14) . ?
C20" C25" 1.395(16) . ?
C21" C22" 1.388(14) . ?
C22" C23" 1.37(2) . ?
C23" C24" 1.36(2) . ?
C24" C25" 1.382(15) . ?
